data_1576240
loop_
_publ_author_name
'Hammes, Jasmin'
'Ma\~nas, Clara'
'Pedada, Abhilash'
'Arnold, Marlene'
'Wahl, Johannes M.'

_publ_section_title
;
 Synthesis of chiral lactams by asymmetric nitrogen insertion
;
_journal_name_full 'Chemical Science'
_journal_paper_doi 10.1039/D5SC08417B
_journal_year 2025
_chemical_absolute_configuration rmad
_chemical_formula_moiety 'C10 H10 Cl N O'
_chemical_formula_sum 'C10 H10 Cl N O'
_chemical_formula_weight 195.64
_chemical_name_systematic
;
(R)-4-(3-chlorophenyl)pyrrolidin-2-one
;
_space_group_crystal_system monoclinic
_space_group_IT_number 4
_space_group_name_Hall 'P 2yb'
_space_group_name_H-M_alt 'P 1 21 1'
_atom_sites_solution_hydrogens mixed
_atom_sites_solution_primary dual
_audit_creation_method SHELXL-2019/3
_audit_update_record
;
2025-06-17 deposited with the CCDC.	2025-11-04 downloaded from the CCDC.
;
_cell_angle_alpha 90
_cell_angle_beta 107.408(16)
_cell_angle_gamma 90
_cell_formula_units_Z 4
_cell_length_a 10.118(3)
_cell_length_b 6.0259(6)
_cell_length_c 15.268(3)
_cell_measurement_reflns_used 9997
_cell_measurement_temperature 120(2)
_cell_measurement_theta_max 28.31
_cell_measurement_theta_min 2.86
_cell_volume 888.3(3)
_computing_cell_refinement 'X-Area Recipe 2.0.2 (Stoe & Cie, 2020)'
_computing_data_collection 'X-Area WinXpose 2.0.28 (Stoe & Cie, 2020)'
_computing_data_reduction 'X-Area Integrate 2.5.18.0 (STOE, 2020)'
_computing_molecular_graphics 'Platon (Spek, 2009)'
_computing_structure_refinement 'SHELXL-2019/2 (Sheldrick, 2019)'
_computing_structure_solution 'SHELXT-2014 (Sheldrick, 2015)'
_diffrn_ambient_temperature 120(2)
_diffrn_detector_area_resol_mean 6.67
_diffrn_measured_fraction_theta_full 0.995
_diffrn_measured_fraction_theta_max 0.980
_diffrn_measurement_device_type 'STOE IPDS 2T'
_diffrn_measurement_method 'rotation method, \w scans'
_diffrn_radiation_type MoK\a
_diffrn_radiation_wavelength 0.71073
_diffrn_reflns_av_R_equivalents 0.0332
_diffrn_reflns_av_unetI/netI 0.0433
_diffrn_reflns_Laue_measured_fraction_full 0.995
_diffrn_reflns_Laue_measured_fraction_max 0.980
_diffrn_reflns_limit_h_max 13
_diffrn_reflns_limit_h_min -13
_diffrn_reflns_limit_k_max 7
_diffrn_reflns_limit_k_min -7
_diffrn_reflns_limit_l_max 15
_diffrn_reflns_limit_l_min -20
_diffrn_reflns_number 7119
_diffrn_reflns_point_group_measured_fraction_full 0.969
_diffrn_reflns_point_group_measured_fraction_max 0.950
_diffrn_reflns_theta_full 25.242
_diffrn_reflns_theta_max 28.082
_diffrn_reflns_theta_min 2.859
_diffrn_source 'sealed tube'
_exptl_absorpt_coefficient_mu 0.383
_exptl_absorpt_correction_T_max 0.9735
_exptl_absorpt_correction_T_min 0.8886
_exptl_absorpt_correction_type integration
_exptl_absorpt_process_details
;
STOE X-Red32, absorption correction by Gaussian integration, analogous to
P. Coppens, "The Evaluation of Absorption and Extinction in Single-Crystal
Structure Analysis", published in
F. R. Ahmed (Editor), "Crystallographic Computing",
Munksgaard, Copenhagen (1970), 255 - 270
;
_exptl_crystal_colour colorless
_exptl_crystal_density_diffrn 1.463
_exptl_crystal_description needle
_exptl_crystal_F_000 408
_exptl_crystal_size_max 0.510
_exptl_crystal_size_mid 0.160
_exptl_crystal_size_min 0.070
_refine_diff_density_max 0.315
_refine_diff_density_min -0.270
_refine_diff_density_rms 0.061
_refine_ls_abs_structure_details
; 
 Flack x determined using 1172 quotients [(I+)-(I-)]/[(I+)+(I-)] 
 (Parsons, Flack and Wagner, Acta Cryst. B69 (2013) 249-259). 
;
_refine_ls_abs_structure_Flack -0.16(9)
_refine_ls_extinction_method none
_refine_ls_goodness_of_fit_ref 1.045
_refine_ls_hydrogen_treatment mixed
_refine_ls_matrix_type full
_refine_ls_number_parameters 241
_refine_ls_number_reflns 4101
_refine_ls_number_restraints 3
_refine_ls_restrained_S_all 1.046
_refine_ls_R_factor_all 0.0742
_refine_ls_R_factor_gt 0.0509
_refine_ls_shift/su_max 0.000
_refine_ls_shift/su_mean 0.000
_refine_ls_structure_factor_coef Fsqd
_refine_ls_weighting_details 'w=1/[\s^2^(Fo^2^)+(0.0380P)^2^+1.1200P] where P=(Fo^2^+2Fc^2^)/3'
_refine_ls_weighting_scheme calc
_refine_ls_wR_factor_gt 0.1060
_refine_ls_wR_factor_ref 0.1171
_reflns_Friedel_coverage 0.771
_reflns_Friedel_fraction_full 0.937
_reflns_Friedel_fraction_max 0.913
_reflns_number_gt 3234
_reflns_number_total 4101
_reflns_threshold_expression 'I > 2\s(I)'
_cod_data_source_file d5sc08417b2.cif
_cod_data_source_block 2i
_cod_original_sg_symbol_H-M 'P 21'
_cod_database_code 1576240
_shelx_shelxl_version_number 2019/3
_shelx_space_group_comment
; 
The symmetry employed for this shelxl refinement is uniquely defined 
by the following loop, which should always be used as a source of 
symmetry information in preference to the above space-group names. 
They are only intended as comments. 
;

loop_
_space_group_symop_operation_xyz
'x, y, z'
'-x, y+1/2, -z'

loop_
_atom_site_label
_atom_site_type_symbol
_atom_site_fract_x
_atom_site_fract_y
_atom_site_fract_z
_atom_site_U_iso_or_equiv
_atom_site_adp_type
_atom_site_occupancy
_atom_site_site_symmetry_order
_atom_site_calc_flag
_atom_site_refinement_flags_posn
_atom_site_refinement_flags_adp
_atom_site_refinement_flags_occupancy
_atom_site_disorder_assembly
_atom_site_disorder_group
Cl1A Cl 0.00550(15) 0.4903(2) 0.38913(9) 0.0312(3) Uani 1 1 d . . . . .
C1A C 0.1069(6) 0.6907(10) 0.3559(4) 0.0234(12) Uani 1 1 d . . . . .
C2A C 0.1451(6) 0.8769(11) 0.4076(4) 0.0290(13) Uani 1 1 d . . . . .
H2A H 0.118117 0.898510 0.461408 0.035 Uiso 1 1 calc R U . . .
C3A C 0.2247(6) 1.0352(10) 0.3800(4) 0.0279(13) Uani 1 1 d . . . . .
H3A H 0.252749 1.166443 0.415124 0.034 Uiso 1 1 calc R U . . .
C4A C 0.2627(6) 1.0005(10) 0.3013(4) 0.0250(12) Uani 1 1 d . . . . .
H4A H 0.317350 1.109155 0.283181 0.030 Uiso 1 1 calc R U . . .
C5A C 0.2234(5) 0.8122(10) 0.2485(4) 0.0212(11) Uani 1 1 d . . . . .
C6A C 0.1444(5) 0.6534(9) 0.2764(4) 0.0215(12) Uani 1 1 d . . . . .
H6A H 0.116410 0.521474 0.241740 0.026 Uiso 1 1 calc R U . . .
C7A C 0.2589(6) 0.7822(9) 0.1590(4) 0.0208(11) Uani 1 1 d . . . . .
H7A H 0.178546 0.838296 0.108118 0.025 Uiso 1 1 calc R U . . .
C8A C 0.3880(6) 0.9057(9) 0.1532(4) 0.0224(12) Uani 1 1 d . . . . .
H8A H 0.364385 1.057801 0.129086 0.027 Uiso 1 1 calc R U . . .
H8B H 0.458171 0.914655 0.214241 0.027 Uiso 1 1 calc R U . . .
C9A C 0.4399(5) 0.7689(9) 0.0884(4) 0.0215(11) Uani 1 1 d . . . . .
C11A C 0.2866(6) 0.5422(9) 0.1356(4) 0.0226(12) Uani 1 1 d . . . . .
H11A H 0.330335 0.455540 0.191886 0.027 Uiso 1 1 calc R U . . .
H11B H 0.199875 0.467634 0.100250 0.027 Uiso 1 1 calc R U . . .
N10A N 0.3818(5) 0.5683(8) 0.0797(3) 0.0217(10) Uani 1 1 d D . . . .
H10A H 0.405(5) 0.445(7) 0.039(3) 0.026 Uiso 1 1 d D U . . .
O12A O 0.5292(4) 0.8287(6) 0.0523(2) 0.0306(8) Uani 1 1 d . . . . .
Cl1B Cl 0.50676(15) 0.4816(2) 0.39335(9) 0.0298(3) Uani 1 1 d . . . . .
C1B C 0.6072(5) 0.2915(9) 0.3556(4) 0.0219(12) Uani 1 1 d . . . . .
C2B C 0.6470(6) 0.0955(10) 0.4055(4) 0.0255(12) Uani 1 1 d . . . . .
H2B H 0.620056 0.065093 0.458753 0.031 Uiso 1 1 calc R U . . .
C3B C 0.7276(6) -0.0533(10) 0.3741(4) 0.0258(12) Uani 1 1 d . . . . .
H3B H 0.757643 -0.186628 0.407312 0.031 Uiso 1 1 calc R U . . .
C4B C 0.7652(5) -0.0114(10) 0.2952(3) 0.0218(11) Uani 1 1 d . . . . .
H4B H 0.819605 -0.116502 0.274982 0.026 Uiso 1 1 calc R U . . .
C5B C 0.7233(5) 0.1846(9) 0.2455(3) 0.0172(10) Uani 1 1 d . . . . .
C6B C 0.6444(5) 0.3374(10) 0.2775(3) 0.0197(11) Uani 1 1 d . . . . .
H6B H 0.616383 0.472828 0.245507 0.024 Uiso 1 1 calc R U . . .
C7B C 0.7559(5) 0.2287(9) 0.1561(4) 0.0184(11) Uani 1 1 d . . . . .
H7B H 0.673491 0.180617 0.104978 0.022 Uiso 1 1 calc R U . . .
C8B C 0.7857(5) 0.4711(10) 0.1377(3) 0.0192(10) Uani 1 1 d . . . . .
H8C H 0.699144 0.551217 0.106247 0.023 Uiso 1 1 calc R U . . .
H8D H 0.833540 0.549176 0.195574 0.023 Uiso 1 1 calc R U . . .
C9B C 0.8784(5) 0.4519(9) 0.0765(3) 0.0183(10) Uani 1 1 d . . . . .
N10B N 0.9290(5) 0.2455(7) 0.0827(3) 0.0196(10) Uani 1 1 d D . . . .
H10B H 0.980(5) 0.206(9) 0.042(3) 0.023 Uiso 1 1 d D U . . .
C11B C 0.8822(6) 0.1021(9) 0.1451(4) 0.0220(11) Uani 1 1 d . . . . .
H11C H 0.954968 0.085311 0.204712 0.026 Uiso 1 1 calc R U . . .
H11D H 0.855493 -0.046538 0.117887 0.026 Uiso 1 1 calc R U . . .
O12B O 0.9042(3) 0.6049(5) 0.0293(2) 0.0229(7) Uani 1 1 d . . . . .

loop_
_atom_site_aniso_label
_atom_site_aniso_U_11
_atom_site_aniso_U_22
_atom_site_aniso_U_33
_atom_site_aniso_U_23
_atom_site_aniso_U_13
_atom_site_aniso_U_12
Cl1A 0.0299(7) 0.0383(8) 0.0305(7) 0.0052(7) 0.0169(6) -0.0028(7)
C1A 0.019(3) 0.030(3) 0.024(3) 0.004(3) 0.011(2) 0.001(3)
C2A 0.030(3) 0.039(3) 0.021(3) -0.002(3) 0.012(2) 0.004(3)
C3A 0.031(3) 0.028(3) 0.026(3) -0.008(2) 0.012(3) 0.002(2)
C4A 0.021(3) 0.023(3) 0.033(3) -0.004(3) 0.011(2) -0.002(2)
C5A 0.019(3) 0.023(3) 0.021(3) -0.003(2) 0.006(2) 0.004(2)
C6A 0.020(3) 0.024(3) 0.024(3) -0.001(2) 0.011(2) 0.005(2)
C7A 0.025(3) 0.018(2) 0.021(3) 0.001(2) 0.009(2) 0.003(2)
C8A 0.026(3) 0.017(3) 0.027(3) -0.001(2) 0.013(2) 0.001(2)
C9A 0.020(3) 0.022(3) 0.023(3) 0.005(2) 0.008(2) 0.001(2)
C11A 0.026(3) 0.021(3) 0.025(3) 0.000(2) 0.015(2) -0.002(2)
N10A 0.024(2) 0.024(2) 0.020(2) 0.0012(18) 0.0129(17) 0.0015(19)
O12A 0.0341(19) 0.0292(19) 0.0337(19) 0.0010(16) 0.0180(15) -0.0010(16)
Cl1B 0.0326(7) 0.0332(7) 0.0308(7) -0.0053(7) 0.0204(6) 0.0008(7)
C1B 0.020(3) 0.026(3) 0.020(3) -0.005(2) 0.007(2) -0.003(2)
C2B 0.031(3) 0.027(3) 0.022(3) 0.001(3) 0.012(2) -0.005(3)
C3B 0.029(3) 0.023(3) 0.025(3) 0.006(2) 0.007(2) -0.001(3)
C4B 0.025(3) 0.023(3) 0.020(2) -0.004(3) 0.010(2) -0.003(2)
C5B 0.019(3) 0.016(2) 0.018(2) -0.003(2) 0.007(2) -0.003(2)
C6B 0.019(3) 0.019(3) 0.021(3) 0.001(2) 0.007(2) 0.001(2)
C7B 0.017(2) 0.022(3) 0.019(3) -0.002(2) 0.010(2) 0.003(2)
C8B 0.024(2) 0.018(2) 0.021(2) -0.001(3) 0.015(2) 0.002(2)
C9B 0.019(2) 0.016(2) 0.021(2) -0.005(2) 0.0069(18) 0.000(2)
N10B 0.025(2) 0.019(2) 0.020(2) 0.0008(17) 0.0157(18) 0.0004(17)
C11B 0.026(3) 0.021(2) 0.025(3) 0.000(2) 0.017(2) 0.004(2)
O12B 0.0327(17) 0.0173(16) 0.0251(16) 0.0032(13) 0.0184(14) -0.0017(14)

loop_
_atom_type_symbol
_atom_type_description
_atom_type_scat_dispersion_real
_atom_type_scat_dispersion_imag
_atom_type_scat_source
C C 0.0033 0.0016 'International Tables Vol C Tables 4.2.6.8 and 6.1.1.4'
H H 0.0000 0.0000 'International Tables Vol C Tables 4.2.6.8 and 6.1.1.4'
Cl Cl 0.1484 0.1585 'International Tables Vol C Tables 4.2.6.8 and 6.1.1.4'
N N 0.0061 0.0033 'International Tables Vol C Tables 4.2.6.8 and 6.1.1.4'
O O 0.0106 0.0060 'International Tables Vol C Tables 4.2.6.8 and 6.1.1.4'

loop_
_exptl_crystal_face_index_h
_exptl_crystal_face_index_k
_exptl_crystal_face_index_l
_exptl_crystal_face_perp_dist
2 0 -1 0.0820
-2 0 1 0.0820
0 -2 1 0.2655
0 2 -1 0.2655
0 0 -1 0.0340
0 0 1 0.0340

loop_
_geom_angle_atom_site_label_1
_geom_angle_atom_site_label_2
_geom_angle_atom_site_label_3
_geom_angle
_geom_angle_site_symmetry_1
_geom_angle_site_symmetry_3
_geom_angle_publ_flag
C2A C1A C6A 122.3(5) . . ?
C2A C1A Cl1A 119.3(4) . . ?
C6A C1A Cl1A 118.4(4) . . ?
C1A C2A C3A 118.7(5) . . ?
C1A C2A H2A 120.6 . . ?
C3A C2A H2A 120.6 . . ?
C4A C3A C2A 119.7(5) . . ?
C4A C3A H3A 120.2 . . ?
C2A C3A H3A 120.2 . . ?
C5A C4A C3A 121.7(6) . . ?
C5A C4A H4A 119.1 . . ?
C3A C4A H4A 119.1 . . ?
C4A C5A C6A 118.5(5) . . ?
C4A C5A C7A 121.2(5) . . ?
C6A C5A C7A 120.2(5) . . ?
C5A C6A C1A 119.1(5) . . ?
C5A C6A H6A 120.5 . . ?
C1A C6A H6A 120.5 . . ?
C5A C7A C8A 115.4(4) . . ?
C5A C7A C11A 115.4(4) . . ?
C8A C7A C11A 103.1(4) . . ?
C5A C7A H7A 107.5 . . ?
C8A C7A H7A 107.5 . . ?
C11A C7A H7A 107.5 . . ?
C9A C8A C7A 104.1(4) . . ?
C9A C8A H8A 110.9 . . ?
C7A C8A H8A 110.9 . . ?
C9A C8A H8B 110.9 . . ?
C7A C8A H8B 110.9 . . ?
H8A C8A H8B 108.9 . . ?
O12A C9A N10A 125.1(5) . . ?
O12A C9A C8A 125.3(5) . . ?
N10A C9A C8A 109.5(5) . . ?
N10A C11A C7A 103.3(4) . . ?
N10A C11A H11A 111.1 . . ?
C7A C11A H11A 111.1 . . ?
N10A C11A H11B 111.1 . . ?
C7A C11A H11B 111.1 . . ?
H11A C11A H11B 109.1 . . ?
C9A N10A C11A 112.5(4) . . ?
C9A N10A H10A 123(3) . . ?
C11A N10A H10A 125(3) . . ?
C6B C1B C2B 122.0(5) . . ?
C6B C1B Cl1B 119.4(4) . . ?
C2B C1B Cl1B 118.6(4) . . ?
C3B C2B C1B 117.5(5) . . ?
C3B C2B H2B 121.3 . . ?
C1B C2B H2B 121.3 . . ?
C2B C3B C4B 121.5(6) . . ?
C2B C3B H3B 119.3 . . ?
C4B C3B H3B 119.3 . . ?
C3B C4B C5B 120.5(5) . . ?
C3B C4B H4B 119.8 . . ?
C5B C4B H4B 119.8 . . ?
C6B C5B C4B 118.5(5) . . ?
C6B C5B C7B 119.9(5) . . ?
C4B C5B C7B 121.6(5) . . ?
C1B C6B C5B 120.1(5) . . ?
C1B C6B H6B 119.9 . . ?
C5B C6B H6B 119.9 . . ?
C5B C7B C8B 116.0(4) . . ?
C5B C7B C11B 115.0(4) . . ?
C8B C7B C11B 103.7(4) . . ?
C5B C7B H7B 107.2 . . ?
C8B C7B H7B 107.2 . . ?
C11B C7B H7B 107.2 . . ?
C9B C8B C7B 103.5(4) . . ?
C9B C8B H8C 111.1 . . ?
C7B C8B H8C 111.1 . . ?
C9B C8B H8D 111.1 . . ?
C7B C8B H8D 111.1 . . ?
H8C C8B H8D 109.0 . . ?
O12B C9B N10B 125.9(5) . . ?
O12B C9B C8B 125.3(5) . . ?
N10B C9B C8B 108.8(5) . . ?
C9B N10B C11B 113.8(4) . . ?
C9B N10B H10B 118(3) . . ?
C11B N10B H10B 128(3) . . ?
N10B C11B C7B 102.6(4) . . ?
N10B C11B H11C 111.2 . . ?
C7B C11B H11C 111.2 . . ?
N10B C11B H11D 111.2 . . ?
C7B C11B H11D 111.2 . . ?
H11C C11B H11D 109.2 . . ?

loop_
_geom_bond_atom_site_label_1
_geom_bond_atom_site_label_2
_geom_bond_distance
_geom_bond_site_symmetry_2
_geom_bond_publ_flag
Cl1A C1A 1.755(6) . ?
C1A C2A 1.359(9) . ?
C1A C6A 1.394(7) . ?
C2A C3A 1.392(8) . ?
C2A H2A 0.9500 . ?
C3A C4A 1.382(7) . ?
C3A H3A 0.9500 . ?
C4A C5A 1.380(8) . ?
C4A H4A 0.9500 . ?
C5A C6A 1.393(8) . ?
C5A C7A 1.524(7) . ?
C6A H6A 0.9500 . ?
C7A C8A 1.529(7) . ?
C7A C11A 1.536(7) . ?
C7A H7A 1.0000 . ?
C8A C9A 1.498(7) . ?
C8A H8A 0.9900 . ?
C8A H8B 0.9900 . ?
C9A O12A 1.245(6) . ?
C9A N10A 1.333(7) . ?
C11A N10A 1.474(6) . ?
C11A H11A 0.9900 . ?
C11A H11B 0.9900 . ?
N10A H10A 1.03(3) . ?
Cl1B C1B 1.740(6) . ?
C1B C6B 1.382(7) . ?
C1B C2B 1.398(8) . ?
C2B C3B 1.390(8) . ?
C2B H2B 0.9500 . ?
C3B C4B 1.390(7) . ?
C3B H3B 0.9500 . ?
C4B C5B 1.400(8) . ?
C4B H4B 0.9500 . ?
C5B C6B 1.399(7) . ?
C5B C7B 1.519(7) . ?
C6B H6B 0.9500 . ?
C7B C8B 1.534(8) . ?
C7B C11B 1.541(7) . ?
C7B H7B 1.0000 . ?
C8B C9B 1.513(6) . ?
C8B H8C 0.9900 . ?
C8B H8D 0.9900 . ?
C9B O12B 1.245(6) . ?
C9B N10B 1.337(7) . ?
N10B C11B 1.465(6) . ?
N10B H10B 0.94(2) . ?
C11B H11C 0.9900 . ?
C11B H11D 0.9900 . ?

loop_
_geom_hbond_atom_site_label_D
_geom_hbond_atom_site_label_H
_geom_hbond_atom_site_label_A
_geom_hbond_distance_DH
_geom_hbond_distance_HA
_geom_hbond_distance_DA
_geom_hbond_angle_DHA
_geom_hbond_site_symmetry_A
_geom_hbond_publ_flag
C2A H2A Cl1A 0.95 2.96 3.906(6) 171.5 2_556 yes
C7A H7A O12B 1.00 2.58 3.454(6) 146.5 2_655 yes
N10A H10A O12A 1.03(3) 1.86(3) 2.836(6) 156(5) 2_645 yes
C2B H2B Cl1B 0.95 2.96 3.897(6) 171.4 2_646 yes
C7B H7B O12A 1.00 2.56 3.378(7) 138.4 1_545 yes
C8B H8C O12A 0.99 2.36 3.325(7) 163.9 . yes
C8B H8D Cl1A 0.99 2.97 3.819(5) 144.7 1_655 yes
N10B H10B O12B 0.94(2) 1.93(3) 2.867(5) 174(5) 2_745 yes
C11B H11D O12B 0.99 2.62 3.519(6) 150.5 1_545 yes

loop_
_geom_torsion_atom_site_label_1
_geom_torsion_atom_site_label_2
_geom_torsion_atom_site_label_3
_geom_torsion_atom_site_label_4
_geom_torsion
_geom_torsion_site_symmetry_1
_geom_torsion_site_symmetry_2
_geom_torsion_site_symmetry_3
_geom_torsion_site_symmetry_4
_geom_torsion_publ_flag
C6A C1A C2A C3A -0.1(9) . . . . ?
Cl1A C1A C2A C3A -179.5(4) . . . . ?
C1A C2A C3A C4A 0.1(9) . . . . ?
C2A C3A C4A C5A 0.3(9) . . . . ?
C3A C4A C5A C6A -0.6(8) . . . . ?
C3A C4A C5A C7A 176.4(5) . . . . ?
C4A C5A C6A C1A 0.6(8) . . . . ?
C7A C5A C6A C1A -176.5(5) . . . . ?
C2A C1A C6A C5A -0.2(8) . . . . ?
Cl1A C1A C6A C5A 179.2(4) . . . . ?
C4A C5A C7A C8A 26.7(7) . . . . ?
C6A C5A C7A C8A -156.3(5) . . . . ?
C4A C5A C7A C11A 146.9(6) . . . . ?
C6A C5A C7A C11A -36.1(7) . . . . ?
C5A C7A C8A C9A 152.3(4) . . . . ?
C11A C7A C8A C9A 25.6(5) . . . . ?
C7A C8A C9A O12A 167.1(5) . . . . ?
C7A C8A C9A N10A -16.6(6) . . . . ?
C5A C7A C11A N10A -152.2(4) . . . . ?
C8A C7A C11A N10A -25.5(6) . . . . ?
O12A C9A N10A C11A 176.0(5) . . . . ?
C8A C9A N10A C11A -0.2(6) . . . . ?
C7A C11A N10A C9A 16.8(6) . . . . ?
C6B C1B C2B C3B 0.6(8) . . . . ?
Cl1B C1B C2B C3B -179.8(4) . . . . ?
C1B C2B C3B C4B -1.2(8) . . . . ?
C2B C3B C4B C5B 0.6(8) . . . . ?
C3B C4B C5B C6B 0.6(8) . . . . ?
C3B C4B C5B C7B -176.5(5) . . . . ?
C2B C1B C6B C5B 0.6(8) . . . . ?
Cl1B C1B C6B C5B -179.0(4) . . . . ?
C4B C5B C6B C1B -1.2(7) . . . . ?
C7B C5B C6B C1B 175.9(5) . . . . ?
C6B C5B C7B C8B 37.7(7) . . . . ?
C4B C5B C7B C8B -145.3(5) . . . . ?
C6B C5B C7B C11B 158.8(5) . . . . ?
C4B C5B C7B C11B -24.1(7) . . . . ?
C5B C7B C8B C9B 153.1(4) . . . . ?
C11B C7B C8B C9B 26.2(5) . . . . ?
C7B C8B C9B O12B 164.0(5) . . . . ?
C7B C8B C9B N10B -16.9(6) . . . . ?
O12B C9B N10B C11B 179.0(5) . . . . ?
C8B C9B N10B C11B -0.2(6) . . . . ?
C9B N10B C11B C7B 17.1(6) . . . . ?
C5B C7B C11B N10B -153.7(4) . . . . ?
C8B C7B C11B N10B -26.0(5) . . . . ?
